data_1504064
loop_
_publ_author_name
'Shintani, Ryo'
'Hayashi, Shin-ya'
'Murakami, Masataka'
'Takeda, Momotaro'
'Hayashi, Tamio'

_publ_section_title
;
 Stereoselective synthesis of spirooxindoles by palladium-catalyzed
 decarboxylative cyclization of gamma-methylidene-delta-valerolactones
 with isatins.
;
_journal_issue 16
_journal_name_full 'Organic letters'
_journal_page_first 3754
_journal_page_last 3756
_journal_paper_doi 10.1021/ol901348f
_journal_volume 11
_journal_year 2009
_chemical_formula_moiety 'C25 H26 Br N O4 '
_chemical_formula_sum 'C25 H26 Br N O4'
_chemical_formula_weight 484.39
_space_group_IT_number 61
_symmetry_cell_setting orthorhombic
_symmetry_Int_Tables_number 61
_symmetry_space_group_name_Hall '-P 2ac 2ab'
_symmetry_space_group_name_H-M 'P b c a'
_cell_angle_alpha 90.0000
_cell_angle_beta 90.0000
_cell_angle_gamma 90.0000
_cell_formula_units_Z 8
_cell_length_a 17.103(4)
_cell_length_b 8.857(2)
_cell_length_c 29.744(8)
_cell_measurement_reflns_used 27860
_cell_measurement_temperature 123.1
_cell_measurement_theta_max 27.5
_cell_measurement_theta_min 3.0
_cell_volume 4505.7(19)
_computing_cell_refinement PROCESS-AUTO
_computing_data_collection PROCESS-AUTO
_computing_data_reduction CrystalStructure
_computing_publication_material 'CrystalStructure 3.8'
_computing_structure_refinement CRYSTALS
_computing_structure_solution SIR92
_diffrn_detector_area_resol_mean 10.00
_diffrn_measured_fraction_theta_full 0.992
_diffrn_measured_fraction_theta_max 0.992
_diffrn_measurement_device_type 'Rigaku RAXIS-RAPID'
_diffrn_measurement_method \w
_diffrn_radiation_type 'Mo K\a'
_diffrn_radiation_wavelength 0.71075
_diffrn_reflns_av_R_equivalents 0.077
_diffrn_reflns_limit_h_max 21
_diffrn_reflns_limit_h_min -22
_diffrn_reflns_limit_k_max 11
_diffrn_reflns_limit_k_min -11
_diffrn_reflns_limit_l_max 38
_diffrn_reflns_limit_l_min -38
_diffrn_reflns_number 39700
_diffrn_reflns_theta_full 27.48
_diffrn_reflns_theta_max 27.48
_exptl_absorpt_coefficient_mu 1.861
_exptl_absorpt_correction_type none
_exptl_crystal_colour colorless
_exptl_crystal_density_diffrn 1.428
_exptl_crystal_density_method 'not measured'
_exptl_crystal_description prism
_exptl_crystal_F_000 2000.00
_exptl_crystal_size_max 0.60
_exptl_crystal_size_mid 0.60
_exptl_crystal_size_min 0.60
_refine_diff_density_max 4.00
_refine_diff_density_min -4.02
_refine_ls_extinction_method none
_refine_ls_goodness_of_fit_ref 1.014
_refine_ls_hydrogen_treatment refall
_refine_ls_number_parameters 306
_refine_ls_number_reflns 24646
_refine_ls_R_factor_gt 0.0553
_refine_ls_shift/su_max 0.0000
_refine_ls_structure_factor_coef F
_refine_ls_weighting_details
;
    Chebychev polynomial with 3 parameters (Carruthers & Watkin, 1979)
    60.4978    75.2722    20.8589
;
_refine_ls_weighting_scheme calc
_refine_ls_wR_factor_ref 0.0730
_reflns_number_gt 24436
_reflns_number_total 5118
_reflns_threshold_expression F^2^>2.0\s(F^2^)
_cod_data_source_file ol901348f_si_001.cif
_cod_data_source_block '_81127yuki'
_cod_original_cell_volume 4505.8(19)
_cod_original_formula_sum 'C25 H26 Br N O4 '
_cod_database_code 1504064

loop_
_symmetry_equiv_pos_site_id
_symmetry_equiv_pos_as_xyz
1 +X,+Y,+Z
2 1/2-X,1/2+Y,+Z
3 +X,1/2-Y,1/2+Z
4 1/2-X,-Y,1/2+Z
5 -X,-Y,-Z
6 1/2+X,1/2-Y,-Z
7 -X,1/2+Y,1/2-Z
8 1/2+X,+Y,1/2-Z

loop_
_atom_site_label
_atom_site_type_symbol
_atom_site_fract_x
_atom_site_fract_y
_atom_site_fract_z
_atom_site_U_iso_or_equiv
_atom_site_adp_type
_atom_site_occupancy
_atom_site_symmetry_multiplicity
_atom_site_calc_flag
_atom_site_refinement_flags
Br(1) Br 0.718110(10) 0.90421(3) 0.566600(10) 0.03368(5) Uani 1.00 1 d .
O(1) O 0.55944(7) 0.33371(13) 0.58916(4) 0.0190(3) Uani 1.00 1 d .
O(3) O 0.42319(7) 0.66336(13) 0.64755(4) 0.0175(2) Uani 1.00 1 d .
O(4) O 0.39702(8) 0.51699(15) 0.70831(4) 0.0248(3) Uani 1.00 1 d .
O(2) O 0.37749(8) 0.34212(16) 0.59277(5) 0.0273(3) Uani 1.00 1 d .
N(1) N 0.42302(9) 0.53898(18) 0.54921(5) 0.0200(3) Uani 1.00 1 d .
C(1) C 0.53727(12) 0.1805(2) 0.60158(6) 0.0225(4) Uani 1.00 1 d .
C(2) C 0.53486(10) 0.1636(2) 0.65190(6) 0.0201(4) Uani 1.00 1 d .
C(20) C 0.60909(10) 0.6732(2) 0.58845(6) 0.0185(4) Uani 1.00 1 d .
C(5) C 0.50352(10) 0.44814(19) 0.65873(6) 0.0158(4) Uani 1.00 1 d .
C(23) C 0.50319(12) 0.7532(2) 0.51942(6) 0.0238(4) Uani 1.00 1 d .
C(4) C 0.48660(11) 0.28322(19) 0.67496(6) 0.0193(4) Uani 1.00 1 d .
C(11) C 0.71858(11) 0.4928(2) 0.69108(6) 0.0228(4) Uani 1.00 1 d .
C(9) C 0.64756(11) 0.6955(2) 0.72554(6) 0.0227(4) Uani 1.00 1 d .
C(19) C 0.54002(10) 0.5945(2) 0.58322(6) 0.0168(3) Uani 1.00 1 d .
C(16) C 0.37393(12) 0.8576(2) 0.70004(7) 0.0304(5) Uani 1.00 1 d .
C(7) C 0.57900(10) 0.5088(2) 0.68039(6) 0.0164(4) Uani 1.00 1 d .
C(13) C 0.43408(10) 0.5450(2) 0.67489(6) 0.0171(4) Uani 1.00 1 d .
C(21) C 0.62362(11) 0.7937(2) 0.55892(6) 0.0224(4) Uani 1.00 1 d .
C(22) C 0.57235(12) 0.8327(2) 0.52483(6) 0.0244(4) Uani 1.00 1 d .
C(12) C 0.64980(10) 0.4347(2) 0.67317(6) 0.0195(4) Uani 1.00 1 d .
C(8) C 0.57876(11) 0.6382(2) 0.70710(6) 0.0197(4) Uani 1.00 1 d .
C(25) C 0.35605(11) 0.5524(2) 0.51917(7) 0.0289(5) Uani 1.00 1 d .
C(18) C 0.42748(10) 0.4351(2) 0.58312(6) 0.0189(4) Uani 1.00 1 d .
C(14) C 0.35979(10) 0.7763(2) 0.65548(6) 0.0216(4) Uani 1.00 1 d .
C(10) C 0.71806(11) 0.6224(2) 0.71725(6) 0.0236(4) Uani 1.00 1 d .
C(3) C 0.56975(11) 0.0507(2) 0.67312(7) 0.0250(4) Uani 1.00 1 d .
C(24) C 0.48819(10) 0.6346(2) 0.54877(6) 0.0185(4) Uani 1.00 1 d .
C(15) C 0.28125(12) 0.6973(2) 0.65335(8) 0.0349(5) Uani 1.00 1 d .
C(6) C 0.50922(10) 0.4520(2) 0.60588(6) 0.0162(4) Uani 1.00 1 d .
C(17) C 0.37072(13) 0.8841(2) 0.61608(7) 0.0311(5) Uani 1.00 1 d .
H(1) H 0.4869 0.1594 0.5896 0.027 Uiso 1.00 1 c R
H(2) H 0.5742 0.1113 0.5895 0.027 Uiso 1.00 1 c R
H(3) H 0.5671 0.0441 0.7050 0.030 Uiso 1.00 1 c R
H(4) H 0.5977 -0.0233 0.6565 0.030 Uiso 1.00 1 c R
H(5) H 0.4329 0.2624 0.6698 0.023 Uiso 1.00 1 c R
H(6) H 0.4971 0.2778 0.7063 0.023 Uiso 1.00 1 c R
H(7) H 0.5305 0.6878 0.7129 0.024 Uiso 1.00 1 c R
H(8) H 0.6462 0.7839 0.7437 0.027 Uiso 1.00 1 c R
H(9) H 0.7655 0.6607 0.7294 0.029 Uiso 1.00 1 c R
H(10) H 0.7666 0.4426 0.6853 0.028 Uiso 1.00 1 c R
H(11) H 0.6509 0.3445 0.6559 0.023 Uiso 1.00 1 c R
H(12) H 0.2624 0.7005 0.6233 0.043 Uiso 1.00 1 c R
H(13) H 0.2453 0.7473 0.6726 0.044 Uiso 1.00 1 c R
H(14) H 0.2867 0.5951 0.6626 0.044 Uiso 1.00 1 c R
H(15) H 0.3492 0.8041 0.7238 0.037 Uiso 1.00 1 c R
H(16) H 0.3531 0.9569 0.6984 0.038 Uiso 1.00 1 c R
H(17) H 0.4286 0.8628 0.7056 0.038 Uiso 1.00 1 c R
H(18) H 0.4060 0.9618 0.6246 0.039 Uiso 1.00 1 c R
H(19) H 0.3219 0.9273 0.6080 0.039 Uiso 1.00 1 c R
H(20) H 0.3914 0.8304 0.5911 0.039 Uiso 1.00 1 c R
H(21) H 0.6452 0.6480 0.6115 0.022 Uiso 1.00 1 c R
H(22) H 0.5848 0.9151 0.5057 0.030 Uiso 1.00 1 c R
H(23) H 0.4670 0.7786 0.4964 0.029 Uiso 1.00 1 c R
H(24) H 0.3636 0.4891 0.4938 0.037 Uiso 1.00 1 c R
H(25) H 0.3509 0.6542 0.5096 0.037 Uiso 1.00 1 c R
H(26) H 0.3100 0.5225 0.5346 0.036 Uiso 1.00 1 c R

loop_
_atom_site_aniso_label
_atom_site_aniso_U_11
_atom_site_aniso_U_22
_atom_site_aniso_U_33
_atom_site_aniso_U_12
_atom_site_aniso_U_13
_atom_site_aniso_U_23
Br(1) 0.03337(11) 0.03410(11) 0.03357(11) -0.01469(9) 0.00953(9) 0.00035(10)
O(1) 0.0234(6) 0.0155(6) 0.0182(6) 0.0031(5) 0.0017(5) -0.0001(4)
O(3) 0.0179(5) 0.0162(6) 0.0183(6) 0.0036(4) 0.0020(4) 0.0006(4)
O(4) 0.0245(6) 0.0280(7) 0.0220(6) 0.0016(5) 0.0070(5) 0.0035(5)
O(2) 0.0237(6) 0.0308(7) 0.0273(7) -0.0088(6) -0.0027(5) 0.0034(6)
N(1) 0.0217(7) 0.0217(7) 0.0166(7) 0.0006(6) -0.0041(6) -0.0003(6)
C(1) 0.0301(10) 0.0156(9) 0.0218(9) 0.0014(7) 0.0001(7) 0.0006(7)
C(2) 0.0212(8) 0.0163(8) 0.0229(9) -0.0044(7) -0.0016(7) 0.0016(7)
C(20) 0.0210(8) 0.0193(9) 0.0152(8) 0.0011(7) 0.0035(7) -0.0011(6)
C(5) 0.0190(8) 0.0157(8) 0.0127(7) 0.0004(6) 0.0016(6) 0.0014(6)
C(23) 0.0332(10) 0.0227(9) 0.0155(8) 0.0078(8) -0.0008(7) 0.0019(7)
C(4) 0.0241(9) 0.0164(9) 0.0174(8) -0.0015(7) 0.0009(7) 0.0011(6)
C(11) 0.0191(8) 0.0236(9) 0.0258(9) 0.0011(7) -0.0014(8) 0.0049(7)
C(9) 0.0279(9) 0.0203(9) 0.0200(9) -0.0042(7) -0.0017(7) -0.0009(7)
C(19) 0.0196(8) 0.0172(8) 0.0137(7) 0.0029(7) 0.0052(6) -0.0006(7)
C(16) 0.0334(11) 0.0273(10) 0.0305(10) 0.0021(8) 0.0051(8) -0.0089(8)
C(7) 0.0184(8) 0.0179(8) 0.0129(8) -0.0005(6) -0.0010(6) 0.0036(6)
C(13) 0.0155(8) 0.0191(8) 0.0167(8) -0.0015(6) -0.0024(6) -0.0025(6)
C(21) 0.0279(9) 0.0200(8) 0.0192(9) -0.0037(7) 0.0088(7) -0.0042(7)
C(22) 0.0379(10) 0.0171(9) 0.0181(8) 0.0014(8) 0.0067(8) 0.0026(7)
C(12) 0.0226(8) 0.0175(9) 0.0184(8) -0.0004(7) -0.0005(7) 0.0008(6)
C(8) 0.0219(8) 0.0192(9) 0.0179(8) 0.0011(7) 0.0028(7) 0.0000(6)
C(25) 0.0269(9) 0.0386(11) 0.0210(9) 0.0051(8) -0.0100(8) -0.0014(8)
C(18) 0.0196(8) 0.0206(9) 0.0165(8) 0.0015(7) -0.0003(6) -0.0028(6)
C(14) 0.0199(8) 0.0193(9) 0.0256(9) 0.0078(7) 0.0026(7) -0.0018(7)
C(10) 0.0215(8) 0.0258(10) 0.0236(8) -0.0055(8) -0.0042(7) 0.0044(7)
C(3) 0.0268(9) 0.0210(9) 0.0271(9) 0.0005(7) -0.0010(8) 0.0017(7)
C(24) 0.0226(8) 0.0187(9) 0.0142(7) 0.0032(7) 0.0021(6) -0.0020(6)
C(15) 0.0213(9) 0.0394(12) 0.0440(12) 0.0025(9) -0.0014(9) -0.0001(9)
C(6) 0.0164(8) 0.0176(8) 0.0145(7) -0.0004(6) 0.0012(6) -0.0016(6)
C(17) 0.0361(11) 0.0240(10) 0.0334(11) 0.0133(9) 0.0032(9) 0.0036(8)

loop_
_atom_type_symbol
_atom_type_description
_atom_type_scat_dispersion_real
_atom_type_scat_dispersion_imag
_atom_type_scat_source
C C 0.003 0.002
;
International Tables for Crystallography
(1992, Vol. C, Tables 4.2.6.8 and 6.1.1.4)
;
H H 0.000 0.000
;
International Tables for Crystallography
(1992, Vol. C, Table 6.1.1.4)
;
Br Br -0.290 2.459
;
International Tables for Crystallography
(1992, Vol. C, Tables 4.2.6.8 and 6.1.1.4)
;
N N 0.006 0.003
;
International Tables for Crystallography
(1992, Vol. C, Tables 4.2.6.8 and 6.1.1.4)
;
O O 0.011 0.006
;
International Tables for Crystallography
(1992, Vol. C, Tables 4.2.6.8 and 6.1.1.4)
;

loop_
_geom_angle_atom_site_label_1
_geom_angle_atom_site_label_2
_geom_angle_atom_site_label_3
_geom_angle
_geom_angle_publ_flag
C(1) O(1) C(6) 115.72(13) yes
C(13) O(3) C(14) 121.94(13) yes
C(25) N(1) C(18) 123.42(15) yes
C(25) N(1) C(24) 124.80(15) yes
C(18) N(1) C(24) 111.69(14) yes
O(1) C(1) C(2) 110.60(14) yes
C(1) C(2) C(4) 113.44(14) yes
C(1) C(2) C(3) 122.44(16) yes
C(4) C(2) C(3) 124.08(16) yes
C(19) C(20) C(21) 117.68(16) yes
C(4) C(5) C(7) 110.58(14) yes
C(4) C(5) C(13) 106.29(13) yes
C(4) C(5) C(6) 109.83(13) yes
C(7) C(5) C(13) 108.75(13) yes
C(7) C(5) C(6) 110.99(13) yes
C(13) C(5) C(6) 110.29(13) yes
C(22) C(23) C(24) 117.94(17) yes
C(2) C(4) C(5) 114.45(14) yes
C(12) C(11) C(10) 121.07(17) yes
C(8) C(9) C(10) 119.49(17) yes
C(20) C(19) C(24) 119.75(16) yes
C(20) C(19) C(6) 131.58(16) yes
C(24) C(19) C(6) 108.33(14) yes
C(5) C(7) C(12) 119.99(15) yes
C(5) C(7) C(8) 121.51(15) yes
C(12) C(7) C(8) 118.50(16) yes
O(3) C(13) O(4) 126.05(16) yes
O(3) C(13) C(5) 110.68(14) yes
O(4) C(13) C(5) 123.24(16) yes
Br(1) C(21) C(20) 117.78(13) yes
Br(1) C(21) C(22) 119.84(13) yes
C(20) C(21) C(22) 122.38(17) yes
C(23) C(22) C(21) 119.94(17) yes
C(11) C(12) C(7) 120.12(16) yes
C(9) C(8) C(7) 121.40(16) yes
O(2) C(18) N(1) 126.02(16) yes
O(2) C(18) C(6) 126.16(16) yes
N(1) C(18) C(6) 107.78(14) yes
O(3) C(14) C(16) 109.74(14) yes
O(3) C(14) C(15) 109.11(14) yes
O(3) C(14) C(17) 102.06(13) yes
C(16) C(14) C(15) 113.22(16) yes
C(16) C(14) C(17) 110.64(15) yes
C(15) C(14) C(17) 111.47(16) yes
C(11) C(10) C(9) 119.38(17) yes
N(1) C(24) C(23) 127.60(16) yes
N(1) C(24) C(19) 110.10(15) yes
C(23) C(24) C(19) 122.29(16) yes
O(1) C(6) C(5) 111.41(13) yes
O(1) C(6) C(19) 104.07(13) yes
O(1) C(6) C(18) 108.30(13) yes
C(5) C(6) C(19) 118.70(14) yes
C(5) C(6) C(18) 112.05(13) yes
C(19) C(6) C(18) 101.37(13) yes
O(1) C(1) H(1) 108.9 no
O(1) C(1) H(2) 109.4 no
C(2) C(1) H(1) 109.1 no
C(2) C(1) H(2) 109.3 no
H(1) C(1) H(2) 109.5 no
C(19) C(20) H(21) 121.3 no
C(21) C(20) H(21) 121.0 no
C(22) C(23) H(23) 121.3 no
C(24) C(23) H(23) 120.8 no
C(2) C(4) H(5) 108.6 no
C(2) C(4) H(6) 107.9 no
C(5) C(4) H(5) 108.0 no
C(5) C(4) H(6) 108.4 no
H(5) C(4) H(6) 109.4 no
C(12) C(11) H(10) 119.3 no
C(10) C(11) H(10) 119.6 no
C(8) C(9) H(8) 120.1 no
C(10) C(9) H(8) 120.4 no
C(14) C(16) H(15) 109.8 no
C(14) C(16) H(16) 109.4 no
C(14) C(16) H(17) 109.2 no
H(15) C(16) H(16) 109.5 no
H(15) C(16) H(17) 109.5 no
H(16) C(16) H(17) 109.5 no
C(23) C(22) H(22) 120.8 no
C(21) C(22) H(22) 119.3 no
C(11) C(12) H(11) 120.1 no
C(7) C(12) H(11) 119.8 no
C(9) C(8) H(7) 119.5 no
C(7) C(8) H(7) 119.1 no
N(1) C(25) H(24) 109.5 no
N(1) C(25) H(25) 109.5 no
N(1) C(25) H(26) 109.4 no
H(24) C(25) H(25) 109.5 no
H(24) C(25) H(26) 109.5 no
H(25) C(25) H(26) 109.5 no
C(11) C(10) H(9) 120.2 no
C(9) C(10) H(9) 120.4 no
C(2) C(3) H(3) 120.0 no
C(2) C(3) H(4) 120.0 no
H(3) C(3) H(4) 120.0 no
C(14) C(15) H(12) 109.0 no
C(14) C(15) H(13) 109.4 no
C(14) C(15) H(14) 110.0 no
H(12) C(15) H(13) 109.5 no
H(12) C(15) H(14) 109.5 no
H(13) C(15) H(14) 109.5 no
C(14) C(17) H(18) 109.2 no
C(14) C(17) H(19) 109.8 no
C(14) C(17) H(20) 109.5 no
H(18) C(17) H(19) 109.5 no
H(18) C(17) H(20) 109.5 no
H(19) C(17) H(20) 109.5 no

loop_
_geom_bond_atom_site_label_1
_geom_bond_atom_site_label_2
_geom_bond_distance
_geom_bond_publ_flag
Br(1) C(21) 1.9032(18) yes
O(1) C(1) 1.457(2) yes
O(1) C(6) 1.443(2) yes
O(3) C(13) 1.340(2) yes
O(3) C(14) 1.494(2) yes
O(4) C(13) 1.205(2) yes
O(2) C(18) 1.221(2) yes
N(1) C(25) 1.458(2) yes
N(1) C(18) 1.368(2) yes
N(1) C(24) 1.400(2) yes
C(1) C(2) 1.505(2) yes
C(2) C(4) 1.508(2) yes
C(2) C(3) 1.325(2) yes
C(20) C(19) 1.380(2) yes
C(20) C(21) 1.405(2) yes
C(5) C(4) 1.565(2) yes
C(5) C(7) 1.539(2) yes
C(5) C(13) 1.542(2) yes
C(5) C(6) 1.575(2) yes
C(23) C(22) 1.386(2) yes
C(23) C(24) 1.390(2) yes
C(11) C(12) 1.390(2) yes
C(11) C(10) 1.387(2) yes
C(9) C(8) 1.394(2) yes
C(9) C(10) 1.391(2) yes
C(19) C(24) 1.401(2) yes
C(19) C(6) 1.525(2) yes
C(16) C(14) 1.528(2) yes
C(7) C(12) 1.394(2) yes
C(7) C(8) 1.395(2) yes
C(21) C(22) 1.384(2) yes
C(18) C(6) 1.561(2) yes
C(14) C(15) 1.516(2) yes
C(14) C(17) 1.523(2) yes
C(1) H(1) 0.950 no
C(1) H(2) 0.950 no
C(20) H(21) 0.950 no
C(23) H(23) 0.950 no
C(4) H(5) 0.950 no
C(4) H(6) 0.950 no
C(11) H(10) 0.950 no
C(9) H(8) 0.950 no
C(16) H(15) 0.950 no
C(16) H(16) 0.950 no
C(16) H(17) 0.950 no
C(22) H(22) 0.950 no
C(12) H(11) 0.950 no
C(8) H(7) 0.950 no
C(25) H(24) 0.950 no
C(25) H(25) 0.950 no
C(25) H(26) 0.950 no
C(10) H(9) 0.950 no
C(3) H(3) 0.950 no
C(3) H(4) 0.950 no
C(15) H(12) 0.950 no
C(15) H(13) 0.950 no
C(15) H(14) 0.950 no
C(17) H(18) 0.950 no
C(17) H(19) 0.950 no
C(17) H(20) 0.950 no

loop_
_geom_contact_atom_site_label_1
_geom_contact_atom_site_label_2
_geom_contact_distance
_geom_contact_site_symmetry_2
Br(1) C(20) 2.8438(17) .
Br(1) C(22) 2.857(2) .
Br(1) C(25) 3.496(2) 6_566
O(1) O(2) 3.1147(18) .
O(1) N(1) 3.1877(19) .
O(1) C(2) 2.435(2) .
O(1) C(20) 3.124(2) .
O(1) C(5) 2.495(2) .
O(1) C(23) 3.489(2) 5_666
O(1) C(4) 2.875(2) .
O(1) C(19) 2.340(2) .
O(1) C(7) 3.143(2) .
O(1) C(12) 3.071(2) .
O(1) C(18) 2.436(2) .
O(1) C(3) 3.543(2) .
O(1) C(24) 3.167(2) .
O(3) O(4) 2.2687(17) .
O(3) O(2) 3.3707(18) .
O(3) N(1) 3.1256(19) .
O(3) C(5) 2.373(2) .
O(3) C(19) 2.833(2) .
O(3) C(16) 2.471(2) .
O(3) C(7) 3.151(2) .
O(3) C(8) 3.204(2) .
O(3) C(18) 2.787(2) .
O(3) C(24) 3.152(2) .
O(3) C(15) 2.452(2) .
O(3) C(6) 2.684(2) .
O(3) C(17) 2.346(2) .
O(4) O(3) 2.2687(17) .
O(4) C(5) 2.422(2) .
O(4) C(4) 2.760(2) .
O(4) C(9) 3.544(2) 7_646
O(4) C(16) 3.053(2) .
O(4) C(7) 3.222(2) .
O(4) C(8) 3.289(2) .
O(4) C(14) 2.855(2) .
O(4) C(3) 3.585(2) 7_656
O(4) C(15) 3.024(2) .
O(2) O(1) 3.1147(18) .
O(2) O(3) 3.3707(18) .
O(2) N(1) 2.308(2) .
O(2) C(1) 3.096(2) .
O(2) C(2) 3.583(2) .
O(2) C(5) 3.062(2) .
O(2) C(4) 3.119(2) .
O(2) C(19) 3.579(2) .
O(2) C(13) 3.183(2) .
O(2) C(25) 2.897(2) .
O(2) C(24) 3.465(2) .
O(2) C(15) 3.502(2) 2_545
O(2) C(6) 2.485(2) .
N(1) O(1) 3.1877(19) .
N(1) O(3) 3.1256(19) .
N(1) O(2) 2.308(2) .
N(1) C(20) 3.592(2) .
N(1) C(23) 2.503(2) .
N(1) C(23) 3.530(2) 5_666
N(1) C(19) 2.296(2) .
N(1) C(6) 2.368(2) .
C(1) O(2) 3.096(2) .
C(1) C(5) 2.974(2) .
C(1) C(4) 2.518(2) .
C(1) C(18) 2.985(2) .
C(1) C(3) 2.482(2) .
C(1) C(6) 2.455(2) .
C(2) O(1) 2.435(2) .
C(2) O(2) 3.583(2) .
C(2) C(5) 2.584(2) .
C(2) C(7) 3.261(2) .
C(2) C(12) 3.167(2) .
C(2) C(6) 2.931(2) .
C(20) Br(1) 2.8438(17) .
C(20) O(1) 3.124(2) .
C(20) N(1) 3.592(2) .
C(20) C(5) 3.406(2) .
C(20) C(23) 2.828(2) .
C(20) C(7) 3.141(2) .
C(20) C(22) 2.444(2) .
C(20) C(12) 3.361(2) .
C(20) C(8) 3.580(2) .
C(20) C(24) 2.405(2) .
C(20) C(6) 2.650(2) .
C(5) O(1) 2.495(2) .
C(5) O(3) 2.373(2) .
C(5) O(4) 2.422(2) .
C(5) O(2) 3.062(2) .
C(5) C(1) 2.974(2) .
C(5) C(2) 2.584(2) .
C(5) C(20) 3.406(2) .
C(5) C(19) 2.667(2) .
C(5) C(12) 2.541(2) .
C(5) C(8) 2.561(2) .
C(5) C(18) 2.600(2) .
C(23) O(1) 3.489(2) 5_666
C(23) N(1) 2.503(2) .
C(23) N(1) 3.530(2) 5_666
C(23) C(20) 2.828(2) .
C(23) C(19) 2.444(2) .
C(23) C(21) 2.398(2) .
C(23) C(25) 3.082(2) .
C(4) O(1) 2.875(2) .
C(4) O(4) 2.760(2) .
C(4) O(2) 3.119(2) .
C(4) C(1) 2.518(2) .
C(4) C(7) 2.552(2) .
C(4) C(13) 2.486(2) .
C(4) C(12) 3.097(2) .
C(4) C(18) 3.208(2) .
C(4) C(3) 2.504(2) .
C(4) C(6) 2.570(2) .
C(11) C(9) 2.398(2) .
C(11) C(7) 2.413(2) .
C(11) C(8) 2.758(2) .
C(11) C(10) 3.542(2) 2_645
C(9) O(4) 3.544(2) 7_656
C(9) C(11) 2.398(2) .
C(9) C(7) 2.432(2) .
C(9) C(12) 2.787(2) .
C(19) O(1) 2.340(2) .
C(19) O(3) 2.833(2) .
C(19) O(2) 3.579(2) .
C(19) N(1) 2.296(2) .
C(19) C(5) 2.667(2) .
C(19) C(23) 2.444(2) .
C(19) C(7) 3.062(2) .
C(19) C(13) 3.303(2) .
C(19) C(21) 2.383(2) .
C(19) C(22) 2.788(2) .
C(19) C(12) 3.562(2) .
C(19) C(18) 2.387(2) .
C(16) O(3) 2.471(2) .
C(16) O(4) 3.053(2) .
C(16) C(13) 3.047(2) .
C(16) C(15) 2.541(3) .
C(16) C(17) 2.509(2) .
C(7) O(1) 3.143(2) .
C(7) O(3) 3.151(2) .
C(7) O(4) 3.222(2) .
C(7) C(2) 3.261(2) .
C(7) C(20) 3.141(2) .
C(7) C(4) 2.552(2) .
C(7) C(11) 2.413(2) .
C(7) C(9) 2.432(2) .
C(7) C(19) 3.062(2) .
C(7) C(13) 2.505(2) .
C(7) C(10) 2.806(2) .
C(7) C(6) 2.567(2) .
C(13) O(2) 3.183(2) .
C(13) C(4) 2.486(2) .
C(13) C(19) 3.303(2) .
C(13) C(16) 3.047(2) .
C(13) C(7) 2.505(2) .
C(13) C(8) 2.779(2) .
C(13) C(18) 2.900(2) .
C(13) C(14) 2.479(2) .
C(13) C(15) 3.010(2) .
C(13) C(6) 2.558(2) .
C(21) C(23) 2.398(2) .
C(21) C(19) 2.383(2) .
C(21) C(24) 2.728(2) .
C(22) Br(1) 2.857(2) .
C(22) C(20) 2.444(2) .
C(22) C(19) 2.788(2) .
C(22) C(24) 2.379(2) .
C(12) O(1) 3.071(2) .
C(12) C(2) 3.167(2) .
C(12) C(20) 3.361(2) .
C(12) C(5) 2.541(2) .
C(12) C(4) 3.097(2) .
C(12) C(9) 2.787(2) .
C(12) C(19) 3.562(2) .
C(12) C(8) 2.397(2) .
C(12) C(10) 2.418(2) .
C(12) C(6) 3.132(2) .
C(8) O(3) 3.204(2) .
C(8) O(4) 3.289(2) .
C(8) C(20) 3.580(2) .
C(8) C(5) 2.561(2) .
C(8) C(11) 2.758(2) .
C(8) C(13) 2.779(2) .
C(8) C(12) 2.397(2) .
C(8) C(10) 2.406(2) .
C(25) Br(1) 3.496(2) 6_466
C(25) O(2) 2.897(2) .
C(25) C(23) 3.082(2) .
C(25) C(18) 2.488(2) .
C(25) C(24) 2.532(2) .
C(18) O(1) 2.436(2) .
C(18) O(3) 2.787(2) .
C(18) C(1) 2.985(2) .
C(18) C(5) 2.600(2) .
C(18) C(4) 3.208(2) .
C(18) C(19) 2.387(2) .
C(18) C(13) 2.900(2) .
C(18) C(25) 2.488(2) .
C(18) C(24) 2.290(2) .
C(14) O(4) 2.855(2) .
C(14) C(13) 2.479(2) .
C(10) C(11) 3.542(2) 2_655
C(10) C(7) 2.806(2) .
C(10) C(12) 2.418(2) .
C(10) C(8) 2.406(2) .
C(3) O(1) 3.543(2) .
C(3) O(4) 3.585(2) 7_646
C(3) C(1) 2.482(2) .
C(3) C(4) 2.504(2) .
C(24) O(1) 3.167(2) .
C(24) O(3) 3.152(2) .
C(24) O(2) 3.465(2) .
C(24) C(20) 2.405(2) .
C(24) C(21) 2.728(2) .
C(24) C(22) 2.379(2) .
C(24) C(25) 2.532(2) .
C(24) C(18) 2.290(2) .
C(24) C(6) 2.373(2) .
C(24) C(17) 3.595(2) .
C(15) O(3) 2.452(2) .
C(15) O(4) 3.024(2) .
C(15) O(2) 3.502(2) 2_555
C(15) C(16) 2.541(3) .
C(15) C(13) 3.010(2) .
C(15) C(17) 2.512(3) .
C(6) O(3) 2.684(2) .
C(6) O(2) 2.485(2) .
C(6) N(1) 2.368(2) .
C(6) C(1) 2.455(2) .
C(6) C(2) 2.931(2) .
C(6) C(20) 2.650(2) .
C(6) C(4) 2.570(2) .
C(6) C(7) 2.567(2) .
C(6) C(13) 2.558(2) .
C(6) C(12) 3.132(2) .
C(6) C(24) 2.373(2) .
C(17) O(3) 2.346(2) .
C(17) C(16) 2.509(2) .
C(17) C(24) 3.595(2) .
C(17) C(15) 2.512(3) .
Br(1) H(2) 3.145 1_565
Br(1) H(4) 3.436 1_565
Br(1) H(10) 3.556 2_655
Br(1) H(11) 3.515 2_655
Br(1) H(21) 2.914 .
Br(1) H(21) 3.452 2_655
Br(1) H(22) 2.914 .
Br(1) H(24) 3.210 6_566
Br(1) H(25) 3.250 6_566
Br(1) H(26) 3.457 6_566
O(1) H(1) 1.981 .
O(1) H(2) 1.986 .
O(1) H(5) 3.291 .
O(1) H(11) 2.530 .
O(1) H(21) 3.216 .
O(1) H(23) 2.769 5_666
O(1) H(24) 3.206 5_666
O(1) H(25) 3.314 5_666
O(3) H(7) 2.682 .
O(3) H(12) 2.862 .
O(3) H(13) 3.219 .
O(3) H(14) 2.453 .
O(3) H(15) 2.881 .
O(3) H(16) 3.237 .
O(3) H(17) 2.472 .
O(3) H(18) 2.746 .
O(3) H(19) 3.139 .
O(3) H(20) 2.302 .
O(4) H(3) 2.663 7_656
O(4) H(5) 2.603 .
O(4) H(6) 2.725 .
O(4) H(7) 2.743 .
O(4) H(8) 2.617 7_646
O(4) H(9) 3.181 8_456
O(4) H(13) 3.467 .
O(4) H(13) 3.572 2_545
O(4) H(14) 2.427 .
O(4) H(15) 2.711 .
O(4) H(17) 3.111 .
O(2) H(1) 2.476 .
O(2) H(5) 2.577 .
O(2) H(12) 2.850 2_545
O(2) H(13) 3.280 2_545
O(2) H(14) 3.427 .
O(2) H(18) 3.533 1_545
O(2) H(19) 3.522 2_545
O(2) H(24) 3.229 .
O(2) H(26) 2.623 .
N(1) H(20) 2.917 .
N(1) H(23) 2.746 .
N(1) H(24) 1.987 .
N(1) H(25) 1.988 .
N(1) H(26) 1.987 .
C(1) H(3) 3.343 .
C(1) H(4) 2.646 .
C(1) H(5) 2.798 .
C(1) H(6) 3.303 .
C(1) H(11) 2.916 .
C(1) H(18) 3.043 1_545
C(1) H(23) 2.937 5_666
C(2) H(1) 2.026 .
C(2) H(2) 2.028 .
C(2) H(3) 1.979 .
C(2) H(4) 1.979 .
C(2) H(5) 2.022 .
C(2) H(6) 2.014 .
C(2) H(11) 2.554 .
C(2) H(17) 3.600 1_545
C(2) H(18) 2.952 1_545
C(20) H(4) 3.371 1_565
C(20) H(22) 3.290 .
C(20) H(24) 2.874 5_666
C(5) H(1) 3.293 .
C(5) H(5) 2.067 .
C(5) H(6) 2.071 .
C(5) H(7) 2.705 .
C(5) H(11) 2.685 .
C(5) H(21) 3.313 .
C(23) H(1) 3.339 5_666
C(23) H(20) 2.944 .
C(23) H(22) 2.042 .
C(23) H(22) 3.384 5_676
C(23) H(24) 3.429 .
C(23) H(24) 3.155 5_666
C(23) H(25) 2.763 .
C(4) H(1) 2.765 .
C(4) H(2) 3.320 .
C(4) H(3) 2.679 .
C(4) H(4) 3.359 .
C(4) H(7) 3.454 7_646
C(4) H(8) 3.319 7_646
C(4) H(11) 2.918 .
C(4) H(18) 3.500 1_545
C(11) H(4) 3.309 2_655
C(11) H(8) 3.260 .
C(11) H(8) 3.350 2_645
C(11) H(9) 2.038 .
C(11) H(9) 3.166 2_645
C(11) H(11) 2.039 .
C(11) H(15) 3.248 7_646
C(11) H(16) 3.524 7_646
C(11) H(21) 3.011 .
C(9) H(3) 3.435 1_565
C(9) H(4) 3.338 1_565
C(9) H(5) 3.456 7_656
C(9) H(6) 3.281 7_656
C(9) H(7) 2.038 .
C(9) H(9) 2.043 .
C(9) H(10) 3.256 .
C(9) H(10) 2.894 2_655
C(9) H(13) 3.491 8_556
C(9) H(16) 3.097 7_646
C(9) H(21) 3.417 .
C(19) H(20) 3.298 .
C(19) H(21) 2.042 .
C(19) H(23) 3.300 .
C(19) H(24) 2.917 5_666
C(16) H(7) 3.096 .
C(16) H(9) 3.300 8_456
C(16) H(12) 3.284 .
C(16) H(13) 2.541 .
C(16) H(14) 2.979 .
C(16) H(18) 2.489 .
C(16) H(19) 2.943 .
C(16) H(20) 3.262 .
C(7) H(5) 3.333 .
C(7) H(6) 2.596 .
C(7) H(7) 2.034 .
C(7) H(8) 3.286 .
C(7) H(10) 3.265 .
C(7) H(11) 2.040 .
C(7) H(15) 3.594 7_646
C(7) H(21) 2.645 .
C(13) H(3) 3.574 7_656
C(13) H(5) 2.508 .
C(13) H(6) 2.763 .
C(13) H(7) 2.367 .
C(13) H(12) 3.588 .
C(13) H(14) 2.586 .
C(13) H(15) 3.081 .
C(13) H(17) 2.961 .
C(21) H(2) 3.075 1_565
C(21) H(4) 3.354 1_565
C(21) H(21) 2.062 .
C(21) H(22) 2.026 .
C(21) H(23) 3.264 .
C(21) H(24) 2.963 5_666
C(22) H(1) 3.553 5_666
C(22) H(2) 3.129 1_565
C(22) H(21) 3.298 .
C(22) H(23) 2.047 .
C(22) H(23) 3.565 5_676
C(22) H(24) 3.103 5_666
C(12) H(6) 3.118 .
C(12) H(7) 3.253 .
C(12) H(9) 3.273 .
C(12) H(9) 3.284 2_645
C(12) H(10) 2.032 .
C(12) H(15) 3.276 7_646
C(12) H(21) 2.634 .
C(8) H(4) 3.370 1_565
C(8) H(6) 3.485 .
C(8) H(6) 3.138 7_656
C(8) H(8) 2.043 .
C(8) H(9) 3.267 .
C(8) H(11) 3.257 .
C(8) H(16) 3.442 7_646
C(8) H(17) 3.249 .
C(8) H(17) 3.565 7_646
C(8) H(21) 3.063 .
C(25) H(20) 3.318 .
C(25) H(23) 2.842 .
C(18) H(1) 2.652 .
C(18) H(5) 2.998 .
C(18) H(20) 3.563 .
C(18) H(23) 3.525 5_666
C(18) H(24) 2.914 .
C(18) H(25) 3.204 .
C(18) H(26) 2.593 .
C(14) H(7) 3.472 .
C(14) H(12) 2.035 .
C(14) H(13) 2.039 .
C(14) H(14) 2.046 .
C(14) H(15) 2.055 .
C(14) H(16) 2.049 .
C(14) H(17) 2.048 .
C(14) H(18) 2.042 .
C(14) H(19) 2.050 .
C(14) H(20) 2.046 .
C(10) H(7) 3.262 .
C(10) H(8) 2.043 .
C(10) H(10) 2.032 .
C(10) H(10) 3.003 2_655
C(10) H(11) 3.272 .
C(10) H(11) 3.495 2_655
C(10) H(13) 3.489 8_556
C(10) H(15) 3.513 7_646
C(10) H(15) 3.271 8_556
C(10) H(16) 3.151 7_646
C(10) H(21) 3.390 .
C(3) H(1) 3.016 .
C(3) H(2) 2.546 .
C(3) H(5) 3.001 .
C(3) H(6) 2.561 .
C(3) H(7) 3.489 1_545
C(3) H(8) 3.420 1_545
C(3) H(9) 3.420 2_645
C(3) H(10) 2.980 2_645
C(3) H(11) 2.993 .
C(3) H(17) 3.088 1_545
C(3) H(18) 3.248 1_545
C(24) H(20) 2.708 .
C(24) H(21) 3.273 .
C(24) H(22) 3.247 .
C(24) H(23) 2.046 .
C(24) H(24) 2.980 .
C(24) H(24) 3.038 5_666
C(24) H(25) 2.627 .
C(24) H(26) 3.233 .
C(15) H(9) 3.513 8_456
C(15) H(15) 2.576 .
C(15) H(16) 2.931 .
C(15) H(16) 3.407 2_545
C(15) H(17) 3.304 .
C(15) H(18) 3.283 .
C(15) H(19) 2.540 .
C(15) H(19) 3.262 2_545
C(15) H(20) 2.892 .
C(6) H(1) 2.664 .
C(6) H(2) 3.252 .
C(6) H(5) 2.852 .
C(6) H(6) 3.368 .
C(6) H(11) 3.000 .
C(6) H(21) 2.907 .
C(17) H(1) 3.243 1_565
C(17) H(12) 2.474 .
C(17) H(13) 2.982 .
C(17) H(14) 3.245 .
C(17) H(14) 3.557 2_555
C(17) H(15) 3.301 .
C(17) H(16) 2.549 .
C(17) H(17) 2.847 .
H(1) O(1) 1.981 .
H(1) O(2) 2.476 .
H(1) C(2) 2.026 .
H(1) C(5) 3.293 .
H(1) C(23) 3.339 5_666
H(1) C(4) 2.765 .
H(1) C(22) 3.553 5_666
H(1) C(18) 2.652 .
H(1) C(3) 3.016 .
H(1) C(6) 2.664 .
H(1) C(17) 3.243 1_545
H(1) H(2) 1.551 .
H(1) H(4) 3.189 .
H(1) H(5) 2.714 .
H(1) H(18) 2.461 1_545
H(1) H(19) 3.535 1_545
H(1) H(20) 3.341 1_545
H(1) H(22) 3.159 5_666
H(1) H(23) 2.733 5_666
H(2) Br(1) 3.145 1_545
H(2) O(1) 1.986 .
H(2) C(2) 2.028 .
H(2) C(4) 3.320 .
H(2) C(21) 3.075 1_545
H(2) C(22) 3.129 1_545
H(2) C(3) 2.546 .
H(2) C(6) 3.252 .
H(2) H(1) 1.551 .
H(2) H(3) 3.488 .
H(2) H(4) 2.358 .
H(2) H(11) 3.145 .
H(2) H(18) 3.333 1_545
H(2) H(22) 3.044 1_545
H(2) H(23) 2.823 5_666
H(3) O(4) 2.663 7_646
H(3) C(1) 3.343 .
H(3) C(2) 1.979 .
H(3) C(4) 2.679 .
H(3) C(9) 3.435 1_545
H(3) C(13) 3.574 7_646
H(3) H(2) 3.488 .
H(3) H(4) 1.645 .
H(3) H(5) 3.179 .
H(3) H(6) 2.391 .
H(3) H(7) 3.225 1_545
H(3) H(7) 3.222 7_646
H(3) H(8) 2.910 1_545
H(3) H(9) 3.131 2_645
H(3) H(10) 3.040 2_645
H(3) H(11) 3.356 .
H(3) H(15) 3.443 7_646
H(3) H(17) 2.862 1_545
H(4) Br(1) 3.436 1_545
H(4) C(1) 2.646 .
H(4) C(2) 1.979 .
H(4) C(20) 3.371 1_545
H(4) C(4) 3.359 .
H(4) C(11) 3.309 2_645
H(4) C(9) 3.338 1_545
H(4) C(21) 3.354 1_545
H(4) C(8) 3.370 1_545
H(4) H(1) 3.189 .
H(4) H(2) 2.358 .
H(4) H(3) 1.645 .
H(4) H(6) 3.502 .
H(4) H(7) 3.267 1_545
H(4) H(8) 3.212 1_545
H(4) H(9) 3.582 2_645
H(4) H(10) 2.491 2_645
H(4) H(11) 3.382 .
H(4) H(17) 3.394 1_545
H(4) H(18) 3.417 1_545
H(4) H(21) 3.305 1_545
H(5) O(1) 3.291 .
H(5) O(4) 2.603 .
H(5) O(2) 2.577 .
H(5) C(1) 2.798 .
H(5) C(2) 2.022 .
H(5) C(5) 2.067 .
H(5) C(9) 3.456 7_646
H(5) C(7) 3.333 .
H(5) C(13) 2.508 .
H(5) C(18) 2.998 .
H(5) C(3) 3.001 .
H(5) C(6) 2.852 .
H(5) H(1) 2.714 .
H(5) H(3) 3.179 .
H(5) H(6) 1.551 .
H(5) H(8) 2.915 7_646
H(5) H(13) 3.052 2_545
H(5) H(16) 3.148 1_545
H(5) H(18) 3.018 1_545
H(6) O(4) 2.725 .
H(6) C(1) 3.303 .
H(6) C(2) 2.014 .
H(6) C(5) 2.071 .
H(6) C(9) 3.281 7_646
H(6) C(7) 2.596 .
H(6) C(13) 2.763 .
H(6) C(12) 3.118 .
H(6) C(8) 3.485 .
H(6) C(8) 3.138 7_646
H(6) C(3) 2.561 .
H(6) C(6) 3.368 .
H(6) H(3) 2.391 .
H(6) H(4) 3.502 .
H(6) H(5) 1.551 .
H(6) H(7) 2.577 7_646
H(6) H(8) 2.868 7_646
H(6) H(11) 3.085 .
H(6) H(15) 3.361 7_646
H(6) H(17) 3.009 7_646
H(7) O(3) 2.682 .
H(7) O(4) 2.743 .
H(7) C(5) 2.705 .
H(7) C(4) 3.454 7_656
H(7) C(9) 2.038 .
H(7) C(16) 3.096 .
H(7) C(7) 2.034 .
H(7) C(13) 2.367 .
H(7) C(12) 3.253 .
H(7) C(14) 3.472 .
H(7) C(10) 3.262 .
H(7) C(3) 3.489 1_565
H(7) H(3) 3.225 1_565
H(7) H(3) 3.222 7_656
H(7) H(4) 3.267 1_565
H(7) H(6) 2.577 7_656
H(7) H(8) 2.339 .
H(7) H(15) 3.285 .
H(7) H(17) 2.343 .
H(8) O(4) 2.617 7_656
H(8) C(4) 3.319 7_656
H(8) C(11) 3.260 .
H(8) C(11) 3.350 2_655
H(8) C(7) 3.286 .
H(8) C(8) 2.043 .
H(8) C(10) 2.043 .
H(8) C(3) 3.420 1_565
H(8) H(3) 2.910 1_565
H(8) H(4) 3.212 1_565
H(8) H(5) 2.915 7_656
H(8) H(6) 2.868 7_656
H(8) H(7) 2.339 .
H(8) H(9) 2.352 .
H(8) H(10) 2.687 2_655
H(8) H(13) 3.031 8_556
H(8) H(16) 3.371 7_646
H(9) O(4) 3.181 8_556
H(9) C(11) 2.038 .
H(9) C(11) 3.166 2_655
H(9) C(9) 2.043 .
H(9) C(16) 3.300 8_556
H(9) C(12) 3.273 .
H(9) C(12) 3.284 2_655
H(9) C(8) 3.267 .
H(9) C(3) 3.420 2_655
H(9) C(15) 3.513 8_556
H(9) H(3) 3.131 2_655
H(9) H(4) 3.582 2_655
H(9) H(8) 2.352 .
H(9) H(10) 2.335 .
H(9) H(10) 2.874 2_655
H(9) H(11) 3.077 2_655
H(9) H(13) 3.034 8_556
H(9) H(14) 3.286 8_556
H(9) H(15) 2.367 8_556
H(9) H(16) 3.463 7_646
H(10) Br(1) 3.556 2_645
H(10) C(9) 3.256 .
H(10) C(9) 2.894 2_645
H(10) C(7) 3.265 .
H(10) C(12) 2.032 .
H(10) C(10) 2.032 .
H(10) C(10) 3.003 2_645
H(10) C(3) 2.980 2_655
H(10) H(3) 3.040 2_655
H(10) H(4) 2.491 2_655
H(10) H(8) 2.687 2_645
H(10) H(9) 2.335 .
H(10) H(9) 2.874 2_645
H(10) H(11) 2.331 .
H(10) H(15) 3.570 7_646
H(10) H(21) 3.526 .
H(11) Br(1) 3.515 2_645
H(11) O(1) 2.530 .
H(11) C(1) 2.916 .
H(11) C(2) 2.554 .
H(11) C(5) 2.685 .
H(11) C(4) 2.918 .
H(11) C(11) 2.039 .
H(11) C(7) 2.040 .
H(11) C(8) 3.257 .
H(11) C(10) 3.272 .
H(11) C(10) 3.495 2_645
H(11) C(3) 2.993 .
H(11) C(6) 3.000 .
H(11) H(2) 3.145 .
H(11) H(3) 3.356 .
H(11) H(4) 3.382 .
H(11) H(6) 3.085 .
H(11) H(9) 3.077 2_645
H(11) H(10) 2.331 .
H(11) H(15) 3.596 7_646
H(11) H(21) 2.997 .
H(12) O(3) 2.862 .
H(12) O(2) 2.850 2_555
H(12) C(16) 3.284 .
H(12) C(13) 3.588 .
H(12) C(14) 2.035 .
H(12) C(17) 2.474 .
H(12) H(13) 1.551 .
H(12) H(14) 1.551 .
H(12) H(15) 3.460 .
H(12) H(16) 3.542 .
H(12) H(18) 3.375 .
H(12) H(18) 3.573 2_545
H(12) H(19) 2.297 .
H(12) H(19) 2.852 2_545
H(12) H(20) 2.667 .
H(12) H(26) 3.179 .
H(13) O(3) 3.219 .
H(13) O(4) 3.467 .
H(13) O(4) 3.572 2_555
H(13) O(2) 3.280 2_555
H(13) C(9) 3.491 8_456
H(13) C(16) 2.541 .
H(13) C(14) 2.039 .
H(13) C(10) 3.489 8_456
H(13) C(17) 2.982 .
H(13) H(5) 3.052 2_555
H(13) H(8) 3.031 8_456
H(13) H(9) 3.034 8_456
H(13) H(12) 1.551 .
H(13) H(14) 1.551 .
H(13) H(14) 3.143 2_555
H(13) H(15) 2.392 .
H(13) H(16) 2.726 .
H(13) H(16) 3.168 2_545
H(13) H(17) 3.440 .
H(13) H(19) 2.818 .
H(13) H(20) 3.558 .
H(14) O(3) 2.453 .
H(14) O(4) 2.427 .
H(14) O(2) 3.427 .
H(14) C(16) 2.979 .
H(14) C(13) 2.586 .
H(14) C(14) 2.046 .
H(14) C(17) 3.245 .
H(14) C(17) 3.557 2_545
H(14) H(9) 3.286 8_456
H(14) H(12) 1.551 .
H(14) H(13) 1.551 .
H(14) H(13) 3.143 2_545
H(14) H(15) 2.808 .
H(14) H(16) 3.563 .
H(14) H(16) 2.889 2_545
H(14) H(19) 3.414 .
H(14) H(19) 2.878 2_545
H(14) H(20) 3.474 .
H(15) O(3) 2.881 .
H(15) O(4) 2.711 .
H(15) C(11) 3.248 7_656
H(15) C(7) 3.594 7_656
H(15) C(13) 3.081 .
H(15) C(12) 3.276 7_656
H(15) C(14) 2.055 .
H(15) C(10) 3.513 7_656
H(15) C(10) 3.271 8_456
H(15) C(15) 2.576 .
H(15) C(17) 3.301 .
H(15) H(3) 3.443 7_656
H(15) H(6) 3.361 7_656
H(15) H(7) 3.285 .
H(15) H(9) 2.367 8_456
H(15) H(10) 3.570 7_656
H(15) H(11) 3.596 7_656
H(15) H(12) 3.460 .
H(15) H(13) 2.392 .
H(15) H(14) 2.808 .
H(15) H(16) 1.551 .
H(15) H(17) 1.551 .
H(15) H(18) 3.407 .
H(16) O(3) 3.237 .
H(16) C(11) 3.524 7_656
H(16) C(9) 3.097 7_656
H(16) C(8) 3.442 7_656
H(16) C(14) 2.049 .
H(16) C(10) 3.151 7_656
H(16) C(15) 2.931 .
H(16) C(15) 3.407 2_555
H(16) C(17) 2.549 .
H(16) H(5) 3.148 1_565
H(16) H(8) 3.371 7_656
H(16) H(9) 3.463 7_656
H(16) H(12) 3.542 .
H(16) H(13) 2.726 .
H(16) H(13) 3.168 2_555
H(16) H(14) 3.563 .
H(16) H(14) 2.889 2_555
H(16) H(15) 1.551 .
H(16) H(17) 1.551 .
H(16) H(18) 2.375 .
H(16) H(19) 2.752 .
H(16) H(20) 3.444 .
H(17) O(3) 2.472 .
H(17) O(4) 3.111 .
H(17) C(2) 3.600 1_565
H(17) C(13) 2.961 .
H(17) C(8) 3.249 .
H(17) C(8) 3.565 7_656
H(17) C(14) 2.048 .
H(17) C(3) 3.088 1_565
H(17) C(15) 3.304 .
H(17) C(17) 2.847 .
H(17) H(3) 2.862 1_565
H(17) H(4) 3.394 1_565
H(17) H(6) 3.009 7_656
H(17) H(7) 2.343 .
H(17) H(13) 3.440 .
H(17) H(15) 1.551 .
H(17) H(16) 1.551 .
H(17) H(18) 2.594 .
H(17) H(19) 3.475 .
H(17) H(20) 3.475 .
H(18) O(3) 2.746 .
H(18) O(2) 3.533 1_565
H(18) C(1) 3.043 1_565
H(18) C(2) 2.952 1_565
H(18) C(4) 3.500 1_565
H(18) C(16) 2.489 .
H(18) C(14) 2.042 .
H(18) C(3) 3.248 1_565
H(18) C(15) 3.283 .
H(18) H(1) 2.461 1_565
H(18) H(2) 3.333 1_565
H(18) H(4) 3.417 1_565
H(18) H(5) 3.018 1_565
H(18) H(12) 3.375 .
H(18) H(12) 3.573 2_555
H(18) H(15) 3.407 .
H(18) H(16) 2.375 .
H(18) H(17) 2.594 .
H(18) H(19) 1.551 .
H(18) H(20) 1.551 .
H(19) O(3) 3.139 .
H(19) O(2) 3.522 2_555
H(19) C(16) 2.943 .
H(19) C(14) 2.050 .
H(19) C(15) 2.540 .
H(19) C(15) 3.262 2_555
H(19) H(1) 3.535 1_565
H(19) H(12) 2.297 .
H(19) H(12) 2.852 2_555
H(19) H(13) 2.818 .
H(19) H(14) 3.414 .
H(19) H(14) 2.878 2_555
H(19) H(16) 2.752 .
H(19) H(17) 3.475 .
H(19) H(18) 1.551 .
H(19) H(20) 1.551 .
H(19) H(26) 3.250 2_555
H(20) O(3) 2.302 .
H(20) N(1) 2.917 .
H(20) C(23) 2.944 .
H(20) C(19) 3.298 .
H(20) C(16) 3.262 .
H(20) C(25) 3.318 .
H(20) C(18) 3.563 .
H(20) C(14) 2.046 .
H(20) C(24) 2.708 .
H(20) C(15) 2.892 .
H(20) H(1) 3.341 1_565
H(20) H(12) 2.667 .
H(20) H(13) 3.558 .
H(20) H(14) 3.474 .
H(20) H(16) 3.444 .
H(20) H(17) 3.475 .
H(20) H(18) 1.551 .
H(20) H(19) 1.551 .
H(20) H(23) 3.134 .
H(20) H(25) 2.966 .
H(20) H(26) 3.493 .
H(21) Br(1) 2.914 .
H(21) Br(1) 3.452 2_645
H(21) O(1) 3.216 .
H(21) C(5) 3.313 .
H(21) C(11) 3.011 .
H(21) C(9) 3.417 .
H(21) C(19) 2.042 .
H(21) C(7) 2.645 .
H(21) C(21) 2.062 .
H(21) C(22) 3.298 .
H(21) C(12) 2.634 .
H(21) C(8) 3.063 .
H(21) C(10) 3.390 .
H(21) C(24) 3.273 .
H(21) C(6) 2.907 .
H(21) H(4) 3.305 1_565
H(21) H(10) 3.526 .
H(21) H(11) 2.997 .
H(21) H(24) 3.362 5_666
H(22) Br(1) 2.914 .
H(22) C(20) 3.290 .
H(22) C(23) 2.042 .
H(22) C(23) 3.384 5_676
H(22) C(21) 2.026 .
H(22) C(24) 3.247 .
H(22) H(1) 3.159 5_666
H(22) H(2) 3.044 1_565
H(22) H(22) 3.285 5_676
H(22) H(23) 2.366 .
H(22) H(23) 2.855 5_676
H(23) O(1) 2.769 5_666
H(23) N(1) 2.746 .
H(23) C(1) 2.937 5_666
H(23) C(19) 3.300 .
H(23) C(21) 3.264 .
H(23) C(22) 2.047 .
H(23) C(22) 3.565 5_676
H(23) C(25) 2.842 .
H(23) C(18) 3.525 5_666
H(23) C(24) 2.046 .
H(23) H(1) 2.733 5_666
H(23) H(2) 2.823 5_666
H(23) H(20) 3.134 .
H(23) H(22) 2.366 .
H(23) H(22) 2.855 5_676
H(23) H(24) 3.116 .
H(23) H(25) 2.304 .
H(24) Br(1) 3.210 6_466
H(24) O(1) 3.206 5_666
H(24) O(2) 3.229 .
H(24) N(1) 1.987 .
H(24) C(20) 2.874 5_666
H(24) C(23) 3.429 .
H(24) C(23) 3.155 5_666
H(24) C(19) 2.917 5_666
H(24) C(21) 2.963 5_666
H(24) C(22) 3.103 5_666
H(24) C(18) 2.914 .
H(24) C(24) 2.980 .
H(24) C(24) 3.038 5_666
H(24) H(21) 3.362 5_666
H(24) H(23) 3.116 .
H(24) H(25) 1.551 .
H(24) H(26) 1.551 .
H(25) Br(1) 3.250 6_466
H(25) O(1) 3.314 5_666
H(25) N(1) 1.988 .
H(25) C(23) 2.763 .
H(25) C(18) 3.204 .
H(25) C(24) 2.627 .
H(25) H(20) 2.966 .
H(25) H(23) 2.304 .
H(25) H(24) 1.551 .
H(25) H(26) 1.551 .
H(26) Br(1) 3.457 6_466
H(26) O(2) 2.623 .
H(26) N(1) 1.987 .
H(26) C(18) 2.593 .
H(26) C(24) 3.233 .
H(26) H(12) 3.179 .
H(26) H(19) 3.250 2_545
H(26) H(20) 3.493 .
H(26) H(24) 1.551 .
H(26) H(25) 1.551 .

loop_
_geom_torsion_atom_site_label_1
_geom_torsion_atom_site_label_2
_geom_torsion_atom_site_label_3
_geom_torsion_atom_site_label_4
_geom_torsion
C(1) O(1) C(6) C(5) 57.74(17)
C(1) O(1) C(6) C(19) -173.21(13)
C(1) O(1) C(6) C(18) -65.93(17)
C(6) O(1) C(1) C(2) -58.57(19)
C(13) O(3) C(14) C(16) 63.36(19)
C(13) O(3) C(14) C(15) -61.2(2)
C(13) O(3) C(14) C(17) -179.27(14)
C(14) O(3) C(13) O(4) -1.5(2)
C(14) O(3) C(13) C(5) -179.79(13)
C(25) N(1) C(18) O(2) -0.2(2)
C(25) N(1) C(18) C(6) 177.41(15)
C(25) N(1) C(24) C(23) -2.9(2)
C(25) N(1) C(24) C(19) 177.36(16)
C(18) N(1) C(24) C(23) -179.58(17)
C(18) N(1) C(24) C(19) 0.7(2)
C(24) N(1) C(18) O(2) 176.52(17)
C(24) N(1) C(18) C(6) -5.88(19)
O(1) C(1) C(2) C(4) 51.3(2)
O(1) C(1) C(2) C(3) -131.01(18)
C(1) C(2) C(4) C(5) -47.0(2)
C(3) C(2) C(4) C(5) 135.35(18)
C(19) C(20) C(21) Br(1) 179.11(13)
C(19) C(20) C(21) C(22) -1.4(2)
C(21) C(20) C(19) C(24) 1.2(2)
C(21) C(20) C(19) C(6) 173.68(17)
C(4) C(5) C(7) C(12) 59.9(2)
C(4) C(5) C(7) C(8) -120.67(17)
C(7) C(5) C(4) C(2) -78.55(18)
C(4) C(5) C(13) O(3) -151.96(14)
C(4) C(5) C(13) O(4) 29.7(2)
C(13) C(5) C(4) C(2) 163.58(14)
C(4) C(5) C(6) O(1) -48.09(17)
C(4) C(5) C(6) C(19) -168.91(14)
C(4) C(5) C(6) C(18) 73.42(17)
C(6) C(5) C(4) C(2) 44.28(19)
C(7) C(5) C(13) O(3) 88.96(16)
C(7) C(5) C(13) O(4) -89.4(2)
C(13) C(5) C(7) C(12) 176.24(15)
C(13) C(5) C(7) C(8) -4.3(2)
C(7) C(5) C(6) O(1) 74.49(17)
C(7) C(5) C(6) C(19) -46.33(19)
C(7) C(5) C(6) C(18) -163.99(14)
C(6) C(5) C(7) C(12) -62.3(2)
C(6) C(5) C(7) C(8) 117.18(17)
C(13) C(5) C(6) O(1) -164.92(13)
C(13) C(5) C(6) C(19) 74.26(18)
C(13) C(5) C(6) C(18) -43.40(18)
C(6) C(5) C(13) O(3) -32.96(18)
C(6) C(5) C(13) O(4) 148.70(16)
C(22) C(23) C(24) N(1) -179.32(17)
C(22) C(23) C(24) C(19) 0.4(2)
C(24) C(23) C(22) C(21) -0.5(2)
C(12) C(11) C(10) C(9) -0.2(2)
C(10) C(11) C(12) C(7) 1.7(2)
C(8) C(9) C(10) C(11) -0.6(2)
C(10) C(9) C(8) C(7) -0.1(2)
C(20) C(19) C(24) N(1) 179.02(15)
C(20) C(19) C(24) C(23) -0.7(2)
C(20) C(19) C(6) O(1) -68.5(2)
C(20) C(19) C(6) C(5) 56.0(2)
C(20) C(19) C(6) C(18) 179.09(18)
C(24) C(19) C(6) O(1) 104.60(15)
C(24) C(19) C(6) C(5) -130.91(16)
C(24) C(19) C(6) C(18) -7.77(18)
C(6) C(19) C(24) N(1) 4.93(19)
C(6) C(19) C(24) C(23) -174.80(16)
C(5) C(7) C(12) C(11) 177.23(16)
C(5) C(7) C(8) C(9) -177.99(16)
C(12) C(7) C(8) C(9) 1.5(2)
C(8) C(7) C(12) C(11) -2.2(2)
Br(1) C(21) C(22) C(23) -179.44(14)
C(20) C(21) C(22) C(23) 1.1(2)
O(2) C(18) C(6) O(1) 76.7(2)
O(2) C(18) C(6) C(5) -46.6(2)
O(2) C(18) C(6) C(19) -174.22(17)
N(1) C(18) C(6) O(1) -100.95(15)
N(1) C(18) C(6) C(5) 135.77(14)
N(1) C(18) C(6) C(19) 8.18(17)
